data_7153522
loop_
_publ_author_name
'Buchanan, David J.'
'Dixon, Darren J.'
'Hernandez-Juan, Felix A.'

_publ_section_title
;
 Highly stereoselective oxy-Michael additions to ?,?-disubstituted nitro
 olefins: asymmetric synthesis of pseudo-norephedrine derivatives and THP*
 protected ?-hydroxy ketones
;
_journal_issue 20
_journal_name_full 'Organic &amp;  Biomolecular Chemistry'
_journal_page_first 2932
_journal_page_last 2934
_journal_paper_doi 10.1039/b406804c
_journal_volume 2
_journal_year 2004
_chemical_formula_moiety 'C15 H21 N O4'
_chemical_formula_sum 'C15 H21 N O4'
_chemical_formula_weight 279.33
_chemical_name_systematic
;
?
;
_space_group_IT_number 5
_symmetry_cell_setting monoclinic
_symmetry_space_group_name_Hall 'C 2y'
_symmetry_space_group_name_H-M 'C 1 2 1'
_atom_sites_solution_hydrogens geom
_atom_sites_solution_primary direct
_atom_sites_solution_secondary difmap
_audit_creation_method SHELXL-97
_cell_angle_alpha 90.00
_cell_angle_beta 105.224(2)
_cell_angle_gamma 90.00
_cell_formula_units_Z 4
_cell_length_a 19.5297(6)
_cell_length_b 5.7494(2)
_cell_length_c 13.7124(6)
_cell_measurement_reflns_used 4341
_cell_measurement_temperature 180(2)
_cell_measurement_theta_max 27.48
_cell_measurement_theta_min 1.00
_cell_volume 1485.65(10)
_computing_cell_refinement 'HKL Scalepack (Otwinowski & Minor 1997)'
_computing_data_collection 'Collect (Nonius B.V. 1998)'
_computing_data_reduction
;
HKL Denzo and Scalepack (Otwinowski & Minor 1997)
;
_computing_publication_material 'SHELXL-97 (Sheldrick 1997)'
_computing_structure_refinement 'SHELXL-97 (Sheldrick 1997)'
_computing_structure_solution 'SIR-92 (Altomare et al. 1994)'
_diffrn_ambient_temperature 180(2)
_diffrn_measured_fraction_theta_full 0.986
_diffrn_measured_fraction_theta_max 0.986
_diffrn_measurement_device_type 'Nonius Kappa CCD'
_diffrn_measurement_method 'Thin slice \w and \f scans'
_diffrn_radiation_source 'fine-focus sealed tube'
_diffrn_radiation_type MoK\a
_diffrn_radiation_wavelength 0.71073
_diffrn_reflns_av_R_equivalents 0.0579
_diffrn_reflns_av_sigmaI/netI 0.0628
_diffrn_reflns_limit_h_max 25
_diffrn_reflns_limit_h_min -25
_diffrn_reflns_limit_k_max 5
_diffrn_reflns_limit_k_min -7
_diffrn_reflns_limit_l_max 17
_diffrn_reflns_limit_l_min -13
_diffrn_reflns_number 6599
_diffrn_reflns_theta_full 27.57
_diffrn_reflns_theta_max 27.57
_diffrn_reflns_theta_min 3.70
_exptl_absorpt_coefficient_mu 0.090
_exptl_absorpt_correction_T_max 0.9910
_exptl_absorpt_correction_T_min 0.9597
_exptl_crystal_density_diffrn 1.249
_exptl_crystal_density_method 'not measured'
_exptl_crystal_F_000 600
_exptl_crystal_size_max 0.46
_exptl_crystal_size_mid 0.12
_exptl_crystal_size_min 0.10
_refine_diff_density_max 0.180
_refine_diff_density_min -0.204
_refine_diff_density_rms 0.055
_refine_ls_abs_structure_details 'Flack H D (1983), Acta Cryst. A39, 876-881'
_refine_ls_abs_structure_Flack 0.9(12)
_refine_ls_extinction_coef 0.032(3)
_refine_ls_extinction_expression Fc^*^=kFc[1+0.001xFc^2^\l^3^/sin(2\q)]^-1/4^
_refine_ls_extinction_method SHELXL
_refine_ls_goodness_of_fit_ref 1.021
_refine_ls_hydrogen_treatment mixed
_refine_ls_matrix_type full
_refine_ls_number_parameters 184
_refine_ls_number_reflns 3197
_refine_ls_number_restraints 1
_refine_ls_restrained_S_all 1.021
_refine_ls_R_factor_all 0.0708
_refine_ls_R_factor_gt 0.0475
_refine_ls_shift/su_max 0.014
_refine_ls_shift/su_mean 0.002
_refine_ls_structure_factor_coef Fsqd
_refine_ls_weighting_details 'calc w=1/[\s^2^(Fo^2^)+(0.0669P)^2^+0.0000P] where P=(Fo^2^+2Fc^2^)/3'
_refine_ls_weighting_scheme calc
_refine_ls_wR_factor_gt 0.1099
_refine_ls_wR_factor_ref 0.1201
_reflns_number_gt 2428
_reflns_number_total 3197
_reflns_threshold_expression >2sigma(I)
_cod_data_source_file b406804csup1.cif
_cod_data_source_block dd0307
_cod_depositor_comments
;
The following automatic conversions were performed:

'_symmetry_cell_setting' value 'Monoclinic' changed to 'monoclinic'
according to /home/saulius/struct/CIF-dictionaries/cif_core.dic
dictionary named 'cif_core.dic' version 2.4.2 from 2011-04-26.

Automatic conversion script
Id: cif_fix_values 1891 2012-01-12 08:04:46Z andrius 
;
_cod_original_cell_volume 1485.65(9)
_cod_original_sg_symbol_H-M C2
_cod_database_code 7153522

loop_
_symmetry_equiv_pos_as_xyz
'x, y, z'
'-x, y, -z'
'x+1/2, y+1/2, z'
'-x+1/2, y+1/2, -z'

loop_
_atom_site_label
_atom_site_type_symbol
_atom_site_fract_x
_atom_site_fract_y
_atom_site_fract_z
_atom_site_U_iso_or_equiv
_atom_site_adp_type
_atom_site_occupancy
_atom_site_symmetry_multiplicity
_atom_site_calc_flag
_atom_site_refinement_flags
O1 O 0.33582(7) 1.0577(2) 0.78864(11) 0.0327(4) Uani 1 1 d .
O2 O 0.44042(8) 0.9831(2) 0.74990(11) 0.0348(4) Uani 1 1 d .
O3 O 0.55136(10) 1.3264(3) 0.87124(14) 0.0612(6) Uani 1 1 d .
O4 O 0.61777(10) 1.0958(4) 0.81428(15) 0.0696(6) Uani 1 1 d .
N1 N 0.56603(10) 1.2201(3) 0.80263(15) 0.0410(5) Uani 1 1 d .
C1 C 0.22599(12) 1.1726(4) 0.81384(18) 0.0441(6) Uani 1 1 d .
H1A H 0.2300 1.3259 0.7845 0.066 Uiso 1 1 calc R
H1B H 0.1977 1.1856 0.8630 0.066 Uiso 1 1 calc R
H1C H 0.2028 1.0644 0.7601 0.066 Uiso 1 1 calc R
C2 C 0.29912(11) 1.0832(4) 0.86608(16) 0.0333(5) Uani 1 1 d .
H2 H 0.3243 1.2017 0.9162 0.040 Uiso 1 1 calc R
C3 C 0.29804(13) 0.8532(4) 0.91996(18) 0.0414(6) Uani 1 1 d .
H3A H 0.2691 0.7394 0.8724 0.050 Uiso 1 1 calc R
H3B H 0.2759 0.8755 0.9765 0.050 Uiso 1 1 calc R
C4 C 0.37306(13) 0.7584(4) 0.96087(17) 0.0437(6) Uani 1 1 d .
H4A H 0.3997 0.8583 1.0168 0.052 Uiso 1 1 calc R
H4B H 0.3709 0.5996 0.9878 0.052 Uiso 1 1 calc R
C5 C 0.41133(12) 0.7519(4) 0.87739(17) 0.0388(5) Uani 1 1 d .
H5A H 0.4616 0.7073 0.9059 0.047 Uiso 1 1 calc R
H5B H 0.3889 0.6350 0.8259 0.047 Uiso 1 1 calc R
C6 C 0.40726(11) 0.9887(4) 0.82955(16) 0.0319(5) Uani 1 1 d .
H6 H 0.4318 1.1047 0.8813 0.038 Uiso 1 1 calc R
C7 C 0.44170(10) 1.2044(3) 0.70140(16) 0.0303(4) Uani 1 1 d .
H7 H 0.4270 1.3294 0.7424 0.036 Uiso 1 1 calc R
C8 C 0.51815(10) 1.2470(4) 0.69749(16) 0.0349(5) Uani 1 1 d .
H8 H 0.5313 1.1275 0.6526 0.042 Uiso 1 1 calc R
C9 C 0.53016(12) 1.4872(4) 0.6590(2) 0.0455(6) Uani 1 1 d .
H9A H 0.5801 1.5037 0.6588 0.068 Uiso 1 1 calc R
H9B H 0.5182 1.6057 0.7031 0.068 Uiso 1 1 calc R
H9C H 0.5000 1.5072 0.5901 0.068 Uiso 1 1 calc R
C10 C 0.39261(10) 1.2050(4) 0.59603(15) 0.0302(4) Uani 1 1 d .
C11 C 0.34655(11) 1.3893(4) 0.56202(17) 0.0346(5) Uani 1 1 d .
H11 H 0.3452 1.5160 0.6059 0.042 Uiso 1 1 calc R
C12 C 0.30245(11) 1.3900(4) 0.46430(18) 0.0387(5) Uani 1 1 d .
H12 H 0.2711 1.5167 0.4418 0.046 Uiso 1 1 calc R
C13 C 0.30416(12) 1.2071(4) 0.40002(17) 0.0398(5) Uani 1 1 d .
H13 H 0.2741 1.2080 0.3332 0.048 Uiso 1 1 calc R
C14 C 0.34972(12) 1.0223(4) 0.43300(17) 0.0400(5) Uani 1 1 d .
H14 H 0.3508 0.8959 0.3888 0.048 Uiso 1 1 calc R
C15 C 0.39387(11) 1.0213(4) 0.53043(17) 0.0358(5) Uani 1 1 d .
H15 H 0.4252 0.8942 0.5525 0.043 Uiso 1 1 calc R

loop_
_atom_site_aniso_label
_atom_site_aniso_U_11
_atom_site_aniso_U_22
_atom_site_aniso_U_33
_atom_site_aniso_U_23
_atom_site_aniso_U_13
_atom_site_aniso_U_12
O1 0.0311(7) 0.0411(8) 0.0261(8) 0.0026(6) 0.0080(6) 0.0072(6)
O2 0.0388(8) 0.0338(8) 0.0342(8) -0.0013(6) 0.0138(7) 0.0056(6)
O3 0.0592(12) 0.0634(12) 0.0483(11) -0.0161(9) -0.0082(9) 0.0065(9)
O4 0.0479(11) 0.0943(15) 0.0654(13) 0.0256(11) 0.0127(10) 0.0349(11)
N1 0.0328(10) 0.0434(10) 0.0444(11) 0.0021(9) 0.0058(8) 0.0017(9)
C1 0.0409(13) 0.0554(15) 0.0374(12) 0.0000(11) 0.0125(10) 0.0110(11)
C2 0.0320(11) 0.0413(12) 0.0271(11) -0.0028(9) 0.0088(9) 0.0053(9)
C3 0.0455(13) 0.0473(14) 0.0339(13) 0.0041(10) 0.0151(11) 0.0013(10)
C4 0.0552(14) 0.0446(13) 0.0319(12) 0.0095(10) 0.0125(11) 0.0095(11)
C5 0.0413(12) 0.0414(13) 0.0313(11) 0.0016(9) 0.0050(10) 0.0105(9)
C6 0.0330(11) 0.0369(11) 0.0252(10) -0.0044(8) 0.0067(9) 0.0031(9)
C7 0.0296(10) 0.0283(9) 0.0344(11) -0.0020(9) 0.0108(8) 0.0031(9)
C8 0.0301(11) 0.0385(12) 0.0353(12) -0.0023(9) 0.0074(10) 0.0042(9)
C9 0.0334(12) 0.0500(14) 0.0518(14) 0.0089(11) 0.0088(11) -0.0029(10)
C10 0.0265(10) 0.0342(10) 0.0308(11) -0.0023(9) 0.0092(8) -0.0020(9)
C11 0.0335(12) 0.0318(11) 0.0391(13) -0.0020(9) 0.0104(10) 0.0024(9)
C12 0.0332(11) 0.0395(12) 0.0430(13) 0.0100(10) 0.0094(11) 0.0035(9)
C13 0.0379(12) 0.0483(13) 0.0322(12) 0.0057(10) 0.0072(9) -0.0057(11)
C14 0.0451(13) 0.0402(12) 0.0348(12) -0.0046(10) 0.0103(11) -0.0049(10)
C15 0.0355(11) 0.0331(11) 0.0386(12) -0.0012(9) 0.0093(10) 0.0019(9)

loop_
_atom_type_symbol
_atom_type_description
_atom_type_scat_dispersion_real
_atom_type_scat_dispersion_imag
_atom_type_scat_source
C C 0.0033 0.0016 'International Tables Vol C Tables 4.2.6.8 and 6.1.1.4'
H H 0.0000 0.0000 'International Tables Vol C Tables 4.2.6.8 and 6.1.1.4'
O O 0.0106 0.0060 'International Tables Vol C Tables 4.2.6.8 and 6.1.1.4'
N N 0.0061 0.0033 'International Tables Vol C Tables 4.2.6.8 and 6.1.1.4'

loop_
_geom_angle_atom_site_label_1
_geom_angle_atom_site_label_2
_geom_angle_atom_site_label_3
_geom_angle
C6 O1 C2 111.51(15)
C6 O2 C7 113.91(14)
O4 N1 O3 123.4(2)
O4 N1 C8 118.2(2)
O3 N1 C8 118.36(17)
C2 C1 H1A 109.5
C2 C1 H1B 109.5
H1A C1 H1B 109.5
C2 C1 H1C 109.5
H1A C1 H1C 109.5
H1B C1 H1C 109.5
O1 C2 C1 106.11(17)
O1 C2 C3 110.14(16)
C1 C2 C3 113.3(2)
O1 C2 H2 109.1
C1 C2 H2 109.1
C3 C2 H2 109.1
C2 C3 C4 110.84(19)
C2 C3 H3A 109.5
C4 C3 H3A 109.5
C2 C3 H3B 109.5
C4 C3 H3B 109.5
H3A C3 H3B 108.1
C5 C4 C3 110.24(18)
C5 C4 H4A 109.6
C3 C4 H4A 109.6
C5 C4 H4B 109.6
C3 C4 H4B 109.6
H4A C4 H4B 108.1
C6 C5 C4 108.98(17)
C6 C5 H5A 109.9
C4 C5 H5A 109.9
C6 C5 H5B 109.9
C4 C5 H5B 109.9
H5A C5 H5B 108.3
O2 C6 O1 107.75(16)
O2 C6 C5 109.56(16)
O1 C6 C5 111.08(18)
O2 C6 H6 109.5
O1 C6 H6 109.5
C5 C6 H6 109.5
O2 C7 C10 111.12(16)
O2 C7 C8 107.07(15)
C10 C7 C8 110.30(17)
O2 C7 H7 109.4
C10 C7 H7 109.4
C8 C7 H7 109.4
N1 C8 C9 108.22(17)
N1 C8 C7 108.46(16)
C9 C8 C7 113.56(17)
N1 C8 H8 108.8
C9 C8 H8 108.8
C7 C8 H8 108.8
C8 C9 H9A 109.5
C8 C9 H9B 109.5
H9A C9 H9B 109.5
C8 C9 H9C 109.5
H9A C9 H9C 109.5
H9B C9 H9C 109.5
C11 C10 C15 118.80(18)
C11 C10 C7 121.02(18)
C15 C10 C7 120.17(18)
C10 C11 C12 120.6(2)
C10 C11 H11 119.7
C12 C11 H11 119.7
C13 C12 C11 120.1(2)
C13 C12 H12 119.9
C11 C12 H12 119.9
C12 C13 C14 119.9(2)
C12 C13 H13 120.1
C14 C13 H13 120.1
C13 C14 C15 120.1(2)
C13 C14 H14 119.9
C15 C14 H14 119.9
C14 C15 C10 120.48(18)
C14 C15 H15 119.8
C10 C15 H15 119.8

loop_
_geom_bond_atom_site_label_1
_geom_bond_atom_site_label_2
_geom_bond_distance
O1 C6 1.417(2)
O1 C2 1.436(2)
O2 C6 1.409(2)
O2 C7 1.439(2)
O3 N1 1.218(3)
O4 N1 1.213(3)
N1 C8 1.506(3)
C1 C2 1.510(3)
C1 H1A 0.9800
C1 H1B 0.9800
C1 H1C 0.9800
C2 C3 1.517(3)
C2 H2 1.0000
C3 C4 1.526(3)
C3 H3A 0.9900
C3 H3B 0.9900
C4 C5 1.523(3)
C4 H4A 0.9900
C4 H4B 0.9900
C5 C6 1.505(3)
C5 H5A 0.9900
C5 H5B 0.9900
C6 H6 1.0000
C7 C10 1.510(3)
C7 C8 1.528(3)
C7 H7 1.0000
C8 C9 1.519(3)
C8 H8 1.0000
C9 H9A 0.9800
C9 H9B 0.9800
C9 H9C 0.9800
C10 C11 1.389(3)
C10 C15 1.392(3)
C11 C12 1.390(3)
C11 H11 0.9500
C12 C13 1.378(3)
C12 H12 0.9500
C13 C14 1.383(3)
C13 H13 0.9500
C14 C15 1.387(3)
C14 H14 0.9500
C15 H15 0.9500

loop_
_geom_torsion_atom_site_label_1
_geom_torsion_atom_site_label_2
_geom_torsion_atom_site_label_3
_geom_torsion_atom_site_label_4
_geom_torsion
C6 O1 C2 C1 176.12(18)
C6 O1 C2 C3 -60.9(2)
O1 C2 C3 C4 54.9(2)
C1 C2 C3 C4 173.54(19)
C2 C3 C4 C5 -52.0(2)
C3 C4 C5 C6 53.1(2)
C7 O2 C6 O1 61.2(2)
C7 O2 C6 C5 -177.81(16)
C2 O1 C6 O2 -176.11(15)
C2 O1 C6 C5 63.9(2)
C4 C5 C6 O2 -178.05(18)
C4 C5 C6 O1 -59.1(2)
C6 O2 C7 C10 -109.89(18)
C6 O2 C7 C8 129.60(17)
O4 N1 C8 C9 -106.2(2)
O3 N1 C8 C9 72.8(2)
O4 N1 C8 C7 130.1(2)
O3 N1 C8 C7 -50.8(3)
O2 C7 C8 N1 -53.10(19)
C10 C7 C8 N1 -174.12(17)
O2 C7 C8 C9 -173.44(17)
C10 C7 C8 C9 65.5(2)
O2 C7 C10 C11 134.06(19)
C8 C7 C10 C11 -107.4(2)
O2 C7 C10 C15 -47.2(2)
C8 C7 C10 C15 71.4(2)
C15 C10 C11 C12 0.1(3)
C7 C10 C11 C12 178.9(2)
C10 C11 C12 C13 -0.1(3)
C11 C12 C13 C14 0.2(3)
C12 C13 C14 C15 -0.3(3)
C13 C14 C15 C10 0.3(3)
C11 C10 C15 C14 -0.2(3)
C7 C10 C15 C14 -179.0(2)
